data_1574549
loop_
_publ_author_name
'Fan, Zhoulong'
'Cai, Xinpei'
'Sheng, Tao'
'Yu, Jin-Quan'

_publ_section_title
;
 Synthesis of bicyclo[3.2.0]heptane lactones via a ligand-enabled
 Pd-catalyzed C(sp3)--H activation cascade
;
_journal_issue 21
_journal_name_full 'Chemical Science'
_journal_page_first 9436
_journal_page_last 9440
_journal_paper_doi 10.1039/D5SC00711A
_journal_volume 16
_journal_year 2025
_chemical_formula_moiety 'C13 H14 O3'
_chemical_formula_sum 'C13 H14 O3'
_chemical_formula_weight 218.24
_space_group_crystal_system monoclinic
_space_group_IT_number 4
_space_group_name_Hall 'P 2yb'
_space_group_name_H-M_alt 'P 1 21 1'
_atom_sites_solution_hydrogens geom
_atom_sites_solution_primary dual
_audit_creation_date 2022-08-29
_audit_creation_method
;
Olex2 1.5-alpha
(compiled 2022.06.10 svn.r3fa896fb for OlexSys, GUI svn.r6535)
;
_audit_update_record
;
2022-08-29 deposited with the CCDC.	2025-04-01 downloaded from the CCDC.
;
_cell_angle_alpha 90
_cell_angle_beta 103.142(3)
_cell_angle_gamma 90
_cell_formula_units_Z 2
_cell_length_a 6.5249(6)
_cell_length_b 7.7533(9)
_cell_length_c 11.3333(10)
_cell_measurement_reflns_used 7129
_cell_measurement_temperature 100.00
_cell_measurement_theta_max 24.98
_cell_measurement_theta_min 3.21
_cell_volume 558.33(10)
_computing_cell_refinement 'SAINT v8.40B (Bruker, 2019)'
_computing_data_collection 'APEX4 v2022.1-1 (Bruker, 2022)'
_computing_data_reduction 'SAINT v8.40B (Bruker, 2019)'
_computing_molecular_graphics 'Olex2 1.5-alpha (Dolomanov et al., 2009)'
_computing_publication_material 'Olex2 1.5-alpha (Dolomanov et al., 2009)'
_computing_structure_refinement 'XL  (Sheldrick, 2008)'
_computing_structure_solution 'XT (Sheldrick, 2008)'
_diffrn_ambient_temperature 100.00
_diffrn_detector 'Bruker Photon III Area Detector'
_diffrn_detector_area_resol_mean 7.407
_diffrn_detector_type 'CPAD Area Detector'
_diffrn_measured_fraction_theta_full 0.997
_diffrn_measured_fraction_theta_max 0.998
_diffrn_measurement_device 'Fixed Chi Three-Circle Diffractometer'
_diffrn_measurement_device_type 'Bruker D8 Venture'
_diffrn_measurement_method '\w and \f scans'
_diffrn_radiation_monochromator 'Double Bounce Multilayer Mirrors'
_diffrn_radiation_probe x-ray
_diffrn_radiation_type MoK\a
_diffrn_radiation_wavelength 0.71073
_diffrn_radiation_xray_symbol K-L~3~
_diffrn_reflns_av_R_equivalents 0.0499
_diffrn_reflns_av_unetI/netI 0.0282
_diffrn_reflns_Laue_measured_fraction_full 0.997
_diffrn_reflns_Laue_measured_fraction_max 0.998
_diffrn_reflns_limit_h_max 8
_diffrn_reflns_limit_h_min -8
_diffrn_reflns_limit_k_max 9
_diffrn_reflns_limit_k_min -9
_diffrn_reflns_limit_l_max 14
_diffrn_reflns_limit_l_min -14
_diffrn_reflns_number 17343
_diffrn_reflns_point_group_measured_fraction_full 0.998
_diffrn_reflns_point_group_measured_fraction_max 0.997
_diffrn_reflns_theta_full 25.242
_diffrn_reflns_theta_max 26.743
_diffrn_reflns_theta_min 3.211
_diffrn_source 'Micro Focus Rotating Anode'
_diffrn_source_current 50.0
_diffrn_source_power 2.5
_diffrn_source_type 'Bruker TXS'
_diffrn_source_voltage 50.0
_diffrn_standards_number 0
_exptl_absorpt_coefficient_mu 0.092
_exptl_absorpt_correction_T_max 0.7454
_exptl_absorpt_correction_T_min 0.6827
_exptl_absorpt_correction_type multi-scan
_exptl_absorpt_process_details
;
SADABS-2016/2 (Bruker,2016/2) was used for absorption correction.
wR2(int) was 0.1530 before and 0.0685 after correction.
The Ratio of minimum to maximum transmission is 0.9159.
The \l/2 correction factor is Not present.
;
_exptl_crystal_colour colourless
_exptl_crystal_colour_primary colourless
_exptl_crystal_density_diffrn 1.298
_exptl_crystal_description plank
_exptl_crystal_F_000 232
_exptl_crystal_recrystallization_method 'Re-crystallisation from solvent: DCM/Hexane'
_exptl_crystal_size_max 0.24
_exptl_crystal_size_mid 0.1
_exptl_crystal_size_min 0.05
_refine_diff_density_max 0.314
_refine_diff_density_min -0.162
_refine_diff_density_rms 0.035
_refine_ls_abs_structure_details
;
 Flack x determined using 814 quotients [(I+)-(I-)]/[(I+)+(I-)]
 (Parsons, Flack and Wagner, Acta Cryst. B69 (2013) 249-259).
;
_refine_ls_abs_structure_Flack -0.2(5)
_refine_ls_extinction_method none
_refine_ls_goodness_of_fit_ref 1.049
_refine_ls_hydrogen_treatment constr
_refine_ls_matrix_type full
_refine_ls_number_parameters 195
_refine_ls_number_reflns 2381
_refine_ls_number_restraints 54
_refine_ls_restrained_S_all 1.041
_refine_ls_R_factor_all 0.0591
_refine_ls_R_factor_gt 0.0503
_refine_ls_shift/su_max 0.000
_refine_ls_shift/su_mean 0.000
_refine_ls_structure_factor_coef Fsqd
_refine_ls_weighting_details 'w=1/[\s^2^(Fo^2^)+(0.0667P)^2^+0.1609P] where P=(Fo^2^+2Fc^2^)/3'
_refine_ls_weighting_scheme calc
_refine_ls_wR_factor_gt 0.1321
_refine_ls_wR_factor_ref 0.1387
_reflns_Friedel_coverage 0.857
_reflns_Friedel_fraction_full 0.998
_reflns_Friedel_fraction_max 0.996
_reflns_number_gt 2063
_reflns_number_total 2381
_reflns_threshold_expression 'I > 2\s(I)'
_cod_data_source_file d5sc00711a2.cif
_cod_data_source_block yu167
_cod_depositor_comments
;
The following automatic conversions were performed:

data item '_diffrn_radiation_probe' value 'X-ray' was changed to
'x-ray' in accordance with the
/home/data/users/saulius/crontab/automatic-downloads/rss-feeds/RSC/lib/dictionaries/cif_core.dic
dictionary named 'cif_core.dic' version 2.4.2 last updated on
2011-04-26.

Automatic conversion script
Id: cif_fix_values 8170 2020-07-09 18:12:32Z antanas 

 Adding full bibliography for 1574549--1574550.cif.
;
_cod_database_code 1574549
_shelx_shelxl_version_number 2018/3
_shelx_space_group_comment
;
The symmetry employed for this shelxl refinement is uniquely defined
by the following loop, which should always be used as a source of
symmetry information in preference to the above space-group names.
They are only intended as comments.
;
_shelx_estimated_absorpt_t_max 0.995
_shelx_estimated_absorpt_t_min 0.978
_olex2_refinement_description
;
1. Fixed Uiso
 At 1.2 times of:
  All C(H) groups, All C(H,H) groups
 At 1.5 times of:
  All C(H,H,H) groups
2. Restrained distances
 C5-C3 \\sim C5-C3'
 with sigma of 0.02
3. Uiso/Uaniso restraints and constraints
Uanis(C3) = Uanis(C3')
4. Rigid body (RIGU) restrains
 O1', C1', C2', C3', C4', O2'
 with sigma for 1-2 distances of 0.002 and sigma for 1-3 distances of 0.002
5. Same fragment restrains
{O1, O2, C1, C2, C3, C4} sigma for 1-2: 0.02, 1-3: 0.04
as in
{O1', O2', C1', C2', C3', C4'}
6. Others
 Sof(O1')=Sof(O2')=Sof(C1')=Sof(C2')=Sof(H2'A)=Sof(H2'B)=Sof(C3')=Sof(H3')=
 Sof(C4')=Sof(H4'A)=Sof(H4'B)=Sof(H5B)=1-FVAR(1)
 Sof(O1)=Sof(O2)=Sof(C1)=Sof(C2)=Sof(H2A)=Sof(H2B)=Sof(C3)=Sof(H3)=Sof(C4)=
 Sof(H4A)=Sof(H4B)=Sof(H5A)=FVAR(1)
7.a Ternary CH refined with riding coordinates:
 C3(H3), C3'(H3')
7.b Secondary CH2 refined with riding coordinates:
 C2(H2A,H2B), C4(H4A,H4B), C2'(H2'A,H2'B), C4'(H4'A,H4'B)
7.c Aromatic/amide H refined with riding coordinates:
 C5(H5A), C5(H5B), C6(H6), C8(H8), C9(H9), C11(H11), C12(H12)
7.d Idealised Me refined as rotating group:
 C13(H13A,H13B,H13C)
;
_olex2_submission_special_instructions 'No special instructions were received'

loop_
_space_group_symop_operation_xyz
'x, y, z'
'-x, y+1/2, -z'

loop_
_atom_site_label
_atom_site_type_symbol
_atom_site_fract_x
_atom_site_fract_y
_atom_site_fract_z
_atom_site_U_iso_or_equiv
_atom_site_adp_type
_atom_site_occupancy
_atom_site_site_symmetry_order
_atom_site_calc_flag
_atom_site_refinement_flags_posn
_atom_site_refinement_flags_adp
_atom_site_refinement_flags_occupancy
_atom_site_disorder_assembly
_atom_site_disorder_group
O1 O 1.2995(5) 0.5602(6) 0.9958(3) 0.0631(13) Uani 0.735(7) 1 d D . P A 1
O2 O 0.9818(6) 0.6665(5) 0.9869(3) 0.0562(11) Uani 0.735(7) 1 d D . P A 1
C1 C 1.1187(11) 0.5644(15) 0.9444(10) 0.051(2) Uani 0.735(7) 1 d D . P A 1
C2 C 1.0045(10) 0.4801(10) 0.8286(6) 0.0503(16) Uani 0.735(7) 1 d D . P A 1
H2A H 1.045004 0.357202 0.826824 0.060 Uiso 0.735(7) 1 calc R U P A 1
H2B H 1.036510 0.539268 0.757488 0.060 Uiso 0.735(7) 1 calc R U P A 1
C3 C 0.7708(11) 0.4974(15) 0.8288(8) 0.0513(16) Uani 0.735(7) 1 d D . P A 1
H3 H 0.727666 0.397949 0.873846 0.062 Uiso 0.735(7) 1 calc R U P A 1
C4 C 0.7759(9) 0.6610(9) 0.9039(6) 0.0524(14) Uani 0.735(7) 1 d D . P A 1
H4A H 0.755045 0.763888 0.850777 0.063 Uiso 0.735(7) 1 calc R U P A 1
H4B H 0.663301 0.658164 0.949477 0.063 Uiso 0.735(7) 1 calc R U P A 1
O1' O 1.1925(19) 0.6554(16) 1.0580(8) 0.070(4) Uani 0.265(7) 1 d D . P A 2
O2' O 1.1726(16) 0.4722(14) 0.9069(9) 0.052(3) Uani 0.265(7) 1 d D . P A 2
C1' C 1.090(4) 0.596(5) 0.965(3) 0.051(5) Uani 0.265(7) 1 d D . P A 2
C2' C 0.860(3) 0.620(2) 0.9109(18) 0.058(4) Uani 0.265(7) 1 d D . P A 2
H2'A H 0.833564 0.733390 0.870151 0.070 Uiso 0.265(7) 1 calc R U P A 2
H2'B H 0.777760 0.613002 0.974216 0.070 Uiso 0.265(7) 1 calc R U P A 2
C3' C 0.799(3) 0.474(5) 0.820(2) 0.0513(16) Uani 0.265(7) 1 d D . P A 2
H3' H 0.745501 0.378505 0.863628 0.062 Uiso 0.265(7) 1 calc R U P A 2
C4' C 1.013(3) 0.417(3) 0.8048(18) 0.049(4) Uani 0.265(7) 1 d D . P A 2
H4'A H 1.016091 0.289243 0.798304 0.059 Uiso 0.265(7) 1 calc R U P A 2
H4'B H 1.040901 0.466036 0.729443 0.059 Uiso 0.265(7) 1 calc R U P A 2
O3 O -0.1169(4) 0.4560(4) 0.2150(2) 0.0617(8) Uani 1 1 d . . . . .
C5 C 0.6306(5) 0.5064(5) 0.7065(3) 0.0466(8) Uani 1 1 d D . . . .
H5A H 0.664852 0.588484 0.651819 0.056 Uiso 0.735(7) 1 calc R U P A 1
H5B H 0.647173 0.604930 0.659754 0.056 Uiso 0.265(7) 1 calc R U P A 2
C6 C 0.4615(6) 0.4101(5) 0.6666(3) 0.0506(8) Uani 1 1 d . . . . .
H6 H 0.432743 0.325022 0.720990 0.061 Uiso 1 1 calc R U . . .
C7 C 0.3134(5) 0.4195(5) 0.5480(3) 0.0465(8) Uani 1 1 d . . . . .
C8 C 0.1212(6) 0.3335(5) 0.5304(4) 0.0555(9) Uani 1 1 d . . . . .
H8 H 0.091331 0.266699 0.594727 0.067 Uiso 1 1 calc R U . . .
C9 C -0.0268(6) 0.3424(5) 0.4222(4) 0.0550(9) Uani 1 1 d . . . . .
H9 H -0.158085 0.284973 0.413277 0.066 Uiso 1 1 calc R U . . .
C10 C 0.0169(5) 0.4352(5) 0.3274(3) 0.0492(8) Uani 1 1 d . . . . .
C11 C 0.2087(5) 0.5181(4) 0.3408(3) 0.0472(8) Uani 1 1 d . . . . .
H11 H 0.239630 0.580044 0.274620 0.057 Uiso 1 1 calc R U . . .
C12 C 0.3538(5) 0.5112(4) 0.4488(3) 0.0476(8) Uani 1 1 d . . . . .
H12 H 0.484323 0.569532 0.456878 0.057 Uiso 1 1 calc R U . . .
C13 C -0.3243(6) 0.3936(6) 0.1998(4) 0.0626(11) Uani 1 1 d . . . . .
H13A H -0.390394 0.446572 0.260328 0.094 Uiso 1 1 calc R U . . .
H13B H -0.321142 0.268027 0.210130 0.094 Uiso 1 1 calc R U . . .
H13C H -0.405332 0.422666 0.118367 0.094 Uiso 1 1 calc R U . . .

loop_
_atom_site_aniso_label
_atom_site_aniso_U_11
_atom_site_aniso_U_22
_atom_site_aniso_U_33
_atom_site_aniso_U_23
_atom_site_aniso_U_13
_atom_site_aniso_U_12
O1 0.0420(18) 0.077(3) 0.063(2) 0.014(2) -0.0039(15) 0.0014(16)
O2 0.050(2) 0.067(2) 0.049(2) -0.0049(17) 0.0065(16) -0.0024(18)
C1 0.050(3) 0.048(7) 0.055(6) 0.012(3) 0.010(3) -0.002(3)
C2 0.049(3) 0.057(5) 0.047(4) 0.012(3) 0.015(3) 0.005(3)
C3 0.048(3) 0.065(4) 0.044(2) -0.002(2) 0.018(2) 0.001(3)
C4 0.044(3) 0.064(4) 0.048(3) -0.004(3) 0.008(2) 0.004(3)
O1' 0.095(8) 0.074(7) 0.036(4) -0.006(4) 0.008(4) -0.004(6)
O2' 0.065(5) 0.042(6) 0.051(5) -0.002(4) 0.017(4) 0.001(4)
C1' 0.073(9) 0.043(9) 0.036(7) 0.001(5) 0.010(6) 0.007(7)
C2' 0.074(9) 0.047(8) 0.053(7) 0.000(5) 0.014(7) 0.018(7)
C3' 0.048(3) 0.065(4) 0.044(2) -0.002(2) 0.018(2) 0.001(3)
C4' 0.051(6) 0.055(11) 0.046(7) -0.004(6) 0.021(5) 0.004(6)
O3 0.0471(13) 0.078(2) 0.0607(14) 0.0010(14) 0.0134(11) -0.0065(13)
C5 0.0483(17) 0.0444(17) 0.0484(17) -0.0028(15) 0.0136(14) -0.0039(15)
C6 0.058(2) 0.0456(18) 0.0536(19) 0.0009(16) 0.0250(16) 0.0001(17)
C7 0.0468(17) 0.0462(18) 0.0479(17) -0.0065(15) 0.0139(14) 0.0054(15)
C8 0.068(2) 0.0435(18) 0.064(2) 0.0061(17) 0.034(2) -0.0055(17)
C9 0.0463(18) 0.052(2) 0.071(2) -0.0145(18) 0.0215(18) -0.0168(16)
C10 0.0436(16) 0.054(2) 0.0500(18) -0.0113(16) 0.0109(14) 0.0040(15)
C11 0.0515(18) 0.0468(18) 0.0482(17) 0.0015(14) 0.0214(14) -0.0016(15)
C12 0.0463(17) 0.0443(17) 0.0572(19) -0.0081(15) 0.0223(15) -0.0099(15)
C13 0.0423(18) 0.071(3) 0.073(3) -0.010(2) 0.0100(17) -0.0017(17)

loop_
_atom_type_symbol
_atom_type_description
_atom_type_scat_dispersion_real
_atom_type_scat_dispersion_imag
_atom_type_scat_source
C C 0.0033 0.0016 'International Tables Vol C Tables 4.2.6.8 and 6.1.1.4'
H H 0.0000 0.0000 'International Tables Vol C Tables 4.2.6.8 and 6.1.1.4'
O O 0.0106 0.0060 'International Tables Vol C Tables 4.2.6.8 and 6.1.1.4'

loop_
_geom_angle_atom_site_label_1
_geom_angle_atom_site_label_2
_geom_angle_atom_site_label_3
_geom_angle
_geom_angle_site_symmetry_1
_geom_angle_site_symmetry_3
_geom_angle_publ_flag
C1 O2 C4 109.7(5) . . ?
O1 C1 O2 120.0(7) . . ?
O1 C1 C2 130.8(8) . . ?
O2 C1 C2 109.1(5) . . ?
C1 C2 H2A 110.8 . . ?
C1 C2 H2B 110.8 . . ?
C1 C2 C3 104.9(6) . . ?
H2A C2 H2B 108.8 . . ?
C3 C2 H2A 110.8 . . ?
C3 C2 H2B 110.8 . . ?
C2 C3 H3 109.2 . . ?
C4 C3 C2 100.3(6) . . ?
C4 C3 H3 109.2 . . ?
C5 C3 C2 114.0(7) . . ?
C5 C3 H3 109.2 . . ?
C5 C3 C4 114.5(7) . . ?
O2 C4 C3 106.6(5) . . ?
O2 C4 H4A 110.4 . . ?
O2 C4 H4B 110.4 . . ?
C3 C4 H4A 110.4 . . ?
C3 C4 H4B 110.4 . . ?
H4A C4 H4B 108.6 . . ?
C1' O2' C4' 108.3(13) . . ?
O1' C1' O2' 120(2) . . ?
O1' C1' C2' 128(2) . . ?
O2' C1' C2' 111.0(14) . . ?
C1' C2' H2'A 110.6 . . ?
C1' C2' H2'B 110.6 . . ?
C1' C2' C3' 105.6(14) . . ?
H2'A C2' H2'B 108.7 . . ?
C3' C2' H2'A 110.6 . . ?
C3' C2' H2'B 110.6 . . ?
C2' C3' H3' 106.0 . . ?
C4' C3' C2' 101.0(14) . . ?
C4' C3' H3' 106.0 . . ?
C5 C3' C2' 119(2) . . ?
C5 C3' H3' 106.0 . . ?
C5 C3' C4' 118(2) . . ?
O2' C4' C3' 109.9(13) . . ?
O2' C4' H4'A 109.7 . . ?
O2' C4' H4'B 109.7 . . ?
C3' C4' H4'A 109.7 . . ?
C3' C4' H4'B 109.7 . . ?
H4'A C4' H4'B 108.2 . . ?
C10 O3 C13 117.4(3) . . ?
C3 C5 H5A 117.1 . . ?
C3' C5 H5B 117.0 . . ?
C6 C5 C3 125.7(6) . . ?
C6 C5 C3' 125.9(15) . . ?
C6 C5 H5A 117.1 . . ?
C6 C5 H5B 117.0 . . ?
C5 C6 H6 116.2 . . ?
C5 C6 C7 127.5(3) . . ?
C7 C6 H6 116.2 . . ?
C8 C7 C6 119.4(3) . . ?
C8 C7 C12 117.0(3) . . ?
C12 C7 C6 123.6(3) . . ?
C7 C8 H8 119.0 . . ?
C9 C8 C7 121.9(3) . . ?
C9 C8 H8 119.0 . . ?
C8 C9 H9 120.2 . . ?
C10 C9 C8 119.5(3) . . ?
C10 C9 H9 120.2 . . ?
O3 C10 C11 114.4(3) . . ?
C9 C10 O3 125.6(3) . . ?
C9 C10 C11 120.0(3) . . ?
C10 C11 H11 119.8 . . ?
C12 C11 C10 120.3(3) . . ?
C12 C11 H11 119.8 . . ?
C7 C12 H12 119.4 . . ?
C11 C12 C7 121.2(3) . . ?
C11 C12 H12 119.4 . . ?
O3 C13 H13A 109.5 . . ?
O3 C13 H13B 109.5 . . ?
O3 C13 H13C 109.5 . . ?
H13A C13 H13B 109.5 . . ?
H13A C13 H13C 109.5 . . ?
H13B C13 H13C 109.5 . . ?

loop_
_geom_bond_atom_site_label_1
_geom_bond_atom_site_label_2
_geom_bond_distance
_geom_bond_site_symmetry_2
_geom_bond_publ_flag
O1 C1 1.191(7) . ?
O2 C1 1.361(10) . ?
O2 C4 1.455(6) . ?
C1 C2 1.504(10) . ?
C2 H2A 0.9900 . ?
C2 H2B 0.9900 . ?
C2 C3 1.531(8) . ?
C3 H3 1.0000 . ?
C3 C4 1.524(10) . ?
C3 C5 1.478(8) . ?
C4 H4A 0.9900 . ?
C4 H4B 0.9900 . ?
O1' C1' 1.199(18) . ?
O2' C1' 1.35(2) . ?
O2' C4' 1.436(18) . ?
C1' C2' 1.50(2) . ?
C2' H2'A 0.9900 . ?
C2' H2'B 0.9900 . ?
C2' C3' 1.53(2) . ?
C3' H3' 1.0000 . ?
C3' C4' 1.51(2) . ?
C3' C5 1.51(2) . ?
C4' H4'A 0.9900 . ?
C4' H4'B 0.9900 . ?
O3 C10 1.380(4) . ?
O3 C13 1.410(4) . ?
C5 H5A 0.9500 . ?
C5 H5B 0.9500 . ?
C5 C6 1.324(5) . ?
C6 H6 0.9500 . ?
C6 C7 1.468(5) . ?
C7 C8 1.394(5) . ?
C7 C12 1.405(5) . ?
C8 H8 0.9500 . ?
C8 C9 1.379(5) . ?
C9 H9 0.9500 . ?
C9 C10 1.376(5) . ?
C10 C11 1.384(5) . ?
C11 H11 0.9500 . ?
C11 C12 1.368(5) . ?
C12 H12 0.9500 . ?
C13 H13A 0.9800 . ?
C13 H13B 0.9800 . ?
C13 H13C 0.9800 . ?

loop_
_geom_torsion_atom_site_label_1
_geom_torsion_atom_site_label_2
_geom_torsion_atom_site_label_3
_geom_torsion_atom_site_label_4
_geom_torsion
_geom_torsion_site_symmetry_1
_geom_torsion_site_symmetry_2
_geom_torsion_site_symmetry_3
_geom_torsion_site_symmetry_4
_geom_torsion_publ_flag
O1 C1 C2 C3 166.0(13) . . . . ?
O2 C1 C2 C3 -17.8(12) . . . . ?
C1 O2 C4 C3 20.4(9) . . . . ?
C1 C2 C3 C4 28.1(10) . . . . ?
C1 C2 C3 C5 150.9(9) . . . . ?
C2 C3 C4 O2 -29.5(8) . . . . ?
C2 C3 C5 C6 128.9(7) . . . . ?
C3 C5 C6 C7 177.3(5) . . . . ?
C4 O2 C1 O1 175.2(10) . . . . ?
C4 O2 C1 C2 -1.4(11) . . . . ?
C4 C3 C5 C6 -116.5(8) . . . . ?
O1' C1' C2' C3' -162(4) . . . . ?
O2' C1' C2' C3' 8(4) . . . . ?
C1' O2' C4' C3' -17(3) . . . . ?
C1' C2' C3' C4' -17(3) . . . . ?
C1' C2' C3' C5 -147(3) . . . . ?
C2' C3' C4' O2' 20(3) . . . . ?
C2' C3' C5 C6 -128(2) . . . . ?
C3' C5 C6 C7 -168.7(14) . . . . ?
C4' O2' C1' O1' 176(3) . . . . ?
C4' O2' C1' C2' 5(4) . . . . ?
C4' C3' C5 C6 110(2) . . . . ?
O3 C10 C11 C12 178.4(3) . . . . ?
C5 C3 C4 O2 -152.0(6) . . . . ?
C5 C3' C4' O2' 152(2) . . . . ?
C5 C6 C7 C8 -166.7(4) . . . . ?
C5 C6 C7 C12 13.5(5) . . . . ?
C6 C7 C8 C9 177.8(3) . . . . ?
C6 C7 C12 C11 -178.9(3) . . . . ?
C7 C8 C9 C10 1.6(5) . . . . ?
C8 C7 C12 C11 1.3(5) . . . . ?
C8 C9 C10 O3 -179.5(3) . . . . ?
C8 C9 C10 C11 0.3(5) . . . . ?
C9 C10 C11 C12 -1.3(5) . . . . ?
C10 C11 C12 C7 0.5(5) . . . . ?
C12 C7 C8 C9 -2.3(5) . . . . ?
C13 O3 C10 C9 7.5(5) . . . . ?
C13 O3 C10 C11 -172.3(3) . . . . ?
